data_4031722
loop_
_publ_author_name
'Kumar, Sonu'
'Cruz-Hern\'andez, Carlos'
'Pal, Shilpi'
'Saunthwal, Rakesh K.'
'Patel, Monika'
'Tiwari, Rakesh K.'
'Juaristi, Eusebio'
'Verma, Akhilesh K.'

_publ_section_title
;
 Tandem Approach to Benzothieno- and Benzofuropyridines from o-Alkynyl
 Aldehydes via Silver-Catalyzed 6-endo-dig Ring Closure.
;
_journal_name_full 'The Journal of organic chemistry'
_journal_paper_doi 10.1021/acs.joc.5b01647
_journal_year 2015
_chemical_formula_moiety 'C18 H13 N S'
_chemical_formula_sum 'C18 H13 N S'
_chemical_formula_weight 275.35
_chemical_name_systematic
; 
 ? 
;
_space_group_IT_number 14
_symmetry_cell_setting monoclinic
_symmetry_space_group_name_Hall '-P 2ybc'
_symmetry_space_group_name_H-M 'P 1 21/c 1'
_atom_sites_solution_hydrogens geom
_atom_sites_solution_primary direct
_atom_sites_solution_secondary difmap
_audit_creation_method SHELXL-97
_cell_angle_alpha 90.00
_cell_angle_beta 108.70(2)
_cell_angle_gamma 90.00
_cell_formula_units_Z 4
_cell_length_a 14.661(3)
_cell_length_b 8.1860(12)
_cell_length_c 12.112(2)
_cell_measurement_temperature 293(2)
_cell_measurement_theta_max 25.00
_cell_measurement_theta_min 2.95
_cell_volume 1376.9(4)
_computing_structure_refinement 'SHELXL-97 (Sheldrick, 1997)'
_computing_structure_solution 'SHELXS-97 (Sheldrick, 1990)'
_diffrn_ambient_temperature 293(2)
_diffrn_measured_fraction_theta_full 0.999
_diffrn_measured_fraction_theta_max 0.999
_diffrn_measurement_device_type 'Xcalibur Sapphire3'
_diffrn_measurement_method '\w scans'
_diffrn_radiation_monochromator graphite
_diffrn_radiation_source 'fine-focus sealed tube'
_diffrn_radiation_type MoK\a
_diffrn_radiation_wavelength 0.71073
_diffrn_reflns_av_R_equivalents 0.0784
_diffrn_reflns_av_sigmaI/netI 0.0731
_diffrn_reflns_limit_h_max 17
_diffrn_reflns_limit_h_min -17
_diffrn_reflns_limit_k_max 9
_diffrn_reflns_limit_k_min -9
_diffrn_reflns_limit_l_max 14
_diffrn_reflns_limit_l_min -14
_diffrn_reflns_number 9741
_diffrn_reflns_theta_full 25.00
_diffrn_reflns_theta_max 25.00
_diffrn_reflns_theta_min 2.89
_exptl_absorpt_coefficient_mu 0.223
_exptl_absorpt_correction_T_max 0.9589
_exptl_absorpt_correction_T_min 0.9485
_exptl_absorpt_correction_type multi-scan
_exptl_absorpt_process_details sadabs
_exptl_crystal_colour yellow
_exptl_crystal_density_diffrn 1.328
_exptl_crystal_density_method 'not measured'
_exptl_crystal_description block
_exptl_crystal_F_000 576
_exptl_crystal_size_max 0.24
_exptl_crystal_size_mid 0.23
_exptl_crystal_size_min 0.19
_refine_diff_density_max 0.360
_refine_diff_density_min -0.195
_refine_diff_density_rms 0.056
_refine_ls_extinction_method none
_refine_ls_goodness_of_fit_ref 1.003
_refine_ls_hydrogen_treatment constr
_refine_ls_matrix_type full
_refine_ls_number_parameters 181
_refine_ls_number_reflns 2426
_refine_ls_number_restraints 0
_refine_ls_restrained_S_all 1.003
_refine_ls_R_factor_all 0.1040
_refine_ls_R_factor_gt 0.0669
_refine_ls_shift/su_max 0.002
_refine_ls_shift/su_mean 0.000
_refine_ls_structure_factor_coef Fsqd
_refine_ls_weighting_details 'calc w=1/[\s^2^(Fo^2^)+(0.0831P)^2^+0.0000P] where P=(Fo^2^+2Fc^2^)/3'
_refine_ls_weighting_scheme calc
_refine_ls_wR_factor_gt 0.1522
_refine_ls_wR_factor_ref 0.1757
_reflns_number_gt 1583
_reflns_number_total 2426
_reflns_threshold_expression >2sigma(I)
_cod_data_source_file jo5b01647_si_001.cif
_cod_data_source_block shelxl
_cod_original_cell_volume 1376.8(4)
_cod_original_sg_symbol_H-M 'P 21/c'
_cod_database_code 4031722

loop_
_symmetry_equiv_pos_as_xyz
'x, y, z'
'-x, y+1/2, -z+1/2'
'-x, -y, -z'
'x, -y-1/2, z-1/2'

loop_
_atom_site_label
_atom_site_type_symbol
_atom_site_fract_x
_atom_site_fract_y
_atom_site_fract_z
_atom_site_U_iso_or_equiv
_atom_site_adp_type
_atom_site_occupancy
_atom_site_symmetry_multiplicity
_atom_site_calc_flag
_atom_site_refinement_flags
C1 C 0.4088(2) 0.4056(3) 0.3401(3) 0.0457(8) Uani 1 1 d .
C2 C 0.3107(2) 0.3997(4) 0.3210(3) 0.0569(10) Uani 1 1 d .
H2 H 0.2691 0.4668 0.2653 0.068 Uiso 1 1 calc R
C3 C 0.2755(3) 0.2941(4) 0.3849(3) 0.0629(10) Uani 1 1 d .
H3 H 0.2095 0.2889 0.3720 0.075 Uiso 1 1 calc R
C4 C 0.3375(2) 0.1941(4) 0.4693(3) 0.0578(10) Uani 1 1 d .
H4 H 0.3126 0.1233 0.5124 0.069 Uiso 1 1 calc R
C5 C 0.4358(2) 0.1995(4) 0.4894(3) 0.0501(9) Uani 1 1 d .
H5 H 0.4770 0.1325 0.5455 0.060 Uiso 1 1 calc R
C6 C 0.4727(2) 0.3069(3) 0.4242(3) 0.0421(8) Uani 1 1 d .
C7 C 0.5723(2) 0.3339(3) 0.4306(3) 0.0408(8) Uani 1 1 d .
C8 C 0.6567(2) 0.2624(3) 0.4999(3) 0.0428(8) Uani 1 1 d .
H8 H 0.6550 0.1851 0.5555 0.051 Uiso 1 1 calc R
C9 C 0.7438(2) 0.3060(3) 0.4867(3) 0.0444(8) Uani 1 1 d .
C10 C 0.6684(3) 0.4871(4) 0.3386(3) 0.0538(9) Uani 1 1 d .
H10 H 0.6720 0.5629 0.2830 0.065 Uiso 1 1 calc R
C11 C 0.5784(2) 0.4506(3) 0.3489(3) 0.0437(8) Uani 1 1 d .
C12 C 0.8376(2) 0.2333(3) 0.5582(3) 0.0463(8) Uani 1 1 d .
C13 C 0.8467(3) 0.1442(4) 0.6590(3) 0.0575(10) Uani 1 1 d .
H13 H 0.7938 0.1326 0.6849 0.069 Uiso 1 1 calc R
C14 C 0.9333(3) 0.0729(4) 0.7209(4) 0.0646(11) Uani 1 1 d .
H14 H 0.9379 0.0116 0.7871 0.078 Uiso 1 1 calc R
C15 C 1.0133(3) 0.0921(4) 0.6851(4) 0.0630(10) Uani 1 1 d .
H15 H 1.0713 0.0430 0.7271 0.076 Uiso 1 1 calc R
C16 C 1.0074(2) 0.1848(4) 0.5866(3) 0.0547(9) Uani 1 1 d .
C17 C 0.9190(2) 0.2536(4) 0.5239(3) 0.0511(9) Uani 1 1 d .
H17 H 0.9142 0.3147 0.4575 0.061 Uiso 1 1 calc R
C18 C 1.0935(2) 0.2114(5) 0.5463(4) 0.0741(12) Uani 1 1 d .
H18A H 1.0752 0.2777 0.4773 0.111 Uiso 1 1 calc R
H18B H 1.1168 0.1079 0.5294 0.111 Uiso 1 1 calc R
H18C H 1.1434 0.2656 0.6065 0.111 Uiso 1 1 calc R
N1 N 0.7490(2) 0.4170(3) 0.4056(3) 0.0550(8) Uani 1 1 d .
S1 S 0.46746(7) 0.53175(10) 0.26793(9) 0.0573(4) Uani 1 1 d .

loop_
_atom_site_aniso_label
_atom_site_aniso_U_11
_atom_site_aniso_U_22
_atom_site_aniso_U_33
_atom_site_aniso_U_23
_atom_site_aniso_U_13
_atom_site_aniso_U_12
C1 0.045(2) 0.0416(16) 0.049(2) -0.0066(15) 0.0118(17) 0.0035(15)
C2 0.046(2) 0.056(2) 0.065(3) -0.0053(18) 0.0126(19) 0.0065(17)
C3 0.041(2) 0.065(2) 0.085(3) -0.013(2) 0.023(2) -0.0012(19)
C4 0.044(2) 0.058(2) 0.075(3) -0.0012(19) 0.025(2) -0.0039(18)
C5 0.046(2) 0.0450(17) 0.063(2) 0.0030(16) 0.0229(18) 0.0054(16)
C6 0.0391(18) 0.0379(16) 0.052(2) -0.0063(15) 0.0186(16) 0.0008(15)
C7 0.046(2) 0.0329(15) 0.047(2) -0.0064(14) 0.0206(17) -0.0010(14)
C8 0.043(2) 0.0393(16) 0.050(2) 0.0021(14) 0.0201(17) 0.0015(15)
C9 0.046(2) 0.0374(16) 0.057(2) -0.0015(15) 0.0268(18) 0.0006(15)
C10 0.064(3) 0.0449(18) 0.061(3) 0.0082(17) 0.032(2) -0.0005(18)
C11 0.049(2) 0.0365(16) 0.050(2) -0.0016(15) 0.0211(18) 0.0005(14)
C12 0.044(2) 0.0440(17) 0.054(2) -0.0061(16) 0.0196(18) -0.0017(15)
C13 0.047(2) 0.063(2) 0.068(3) -0.0003(19) 0.027(2) -0.0024(17)
C14 0.052(2) 0.077(2) 0.061(3) 0.013(2) 0.013(2) 0.005(2)
C15 0.040(2) 0.065(2) 0.078(3) -0.007(2) 0.011(2) 0.0000(18)
C16 0.040(2) 0.0526(19) 0.071(3) -0.0099(19) 0.0178(19) -0.0058(17)
C17 0.045(2) 0.0520(18) 0.064(2) -0.0009(17) 0.0278(19) -0.0025(16)
C18 0.039(2) 0.088(3) 0.098(3) -0.005(2) 0.027(2) -0.004(2)
N1 0.0530(19) 0.0510(15) 0.070(2) 0.0073(15) 0.0318(17) 0.0005(14)
S1 0.0587(7) 0.0522(6) 0.0595(7) 0.0073(4) 0.0167(5) 0.0044(4)

loop_
_atom_type_symbol
_atom_type_description
_atom_type_scat_dispersion_real
_atom_type_scat_dispersion_imag
_atom_type_scat_source
C C 0.0033 0.0016 'International Tables Vol C Tables 4.2.6.8 and 6.1.1.4'
H H 0.0000 0.0000 'International Tables Vol C Tables 4.2.6.8 and 6.1.1.4'
N N 0.0061 0.0033 'International Tables Vol C Tables 4.2.6.8 and 6.1.1.4'
S S 0.1246 0.1234 'International Tables Vol C Tables 4.2.6.8 and 6.1.1.4'

loop_
_geom_angle_atom_site_label_1
_geom_angle_atom_site_label_2
_geom_angle_atom_site_label_3
_geom_angle
C2 C1 C6 121.3(3)
C2 C1 S1 126.1(3)
C6 C1 S1 112.5(2)
C3 C2 C1 119.3(3)
C3 C2 H2 120.4
C1 C2 H2 120.4
C2 C3 C4 120.7(3)
C2 C3 H3 119.7
C4 C3 H3 119.7
C5 C4 C3 120.5(3)
C5 C4 H4 119.7
C3 C4 H4 119.7
C4 C5 C6 119.3(3)
C4 C5 H5 120.3
C6 C5 H5 120.3
C1 C6 C5 118.8(3)
C1 C6 C7 112.2(3)
C5 C6 C7 128.9(3)
C8 C7 C11 118.1(3)
C8 C7 C6 131.0(3)
C11 C7 C6 110.9(3)
C7 C8 C9 120.0(3)
C7 C8 H8 120.0
C9 C8 H8 120.0
N1 C9 C8 121.7(3)
N1 C9 C12 115.5(3)
C8 C9 C12 122.8(3)
N1 C10 C11 122.3(3)
N1 C10 H10 118.9
C11 C10 H10 118.9
C10 C11 C7 119.1(3)
C10 C11 S1 127.4(3)
C7 C11 S1 113.5(2)
C13 C12 C17 118.4(3)
C13 C12 C9 121.9(3)
C17 C12 C9 119.8(3)
C14 C13 C12 120.7(3)
C14 C13 H13 119.7
C12 C13 H13 119.7
C13 C14 C15 120.4(4)
C13 C14 H14 119.8
C15 C14 H14 119.8
C14 C15 C16 120.3(3)
C14 C15 H15 119.9
C16 C15 H15 119.9
C15 C16 C17 118.6(3)
C15 C16 C18 121.8(3)
C17 C16 C18 119.6(3)
C12 C17 C16 121.6(3)
C12 C17 H17 119.2
C16 C17 H17 119.2
C16 C18 H18A 109.5
C16 C18 H18B 109.5
H18A C18 H18B 109.5
C16 C18 H18C 109.5
H18A C18 H18C 109.5
H18B C18 H18C 109.5
C10 N1 C9 118.9(3)
C11 S1 C1 90.78(15)

loop_
_geom_bond_atom_site_label_1
_geom_bond_atom_site_label_2
_geom_bond_distance
C1 C2 1.383(4)
C1 C6 1.399(4)
C1 S1 1.747(3)
C2 C3 1.366(5)
C2 H2 0.9300
C3 C4 1.395(5)
C3 H3 0.9300
C4 C5 1.383(4)
C4 H4 0.9300
C5 C6 1.401(4)
C5 H5 0.9300
C6 C7 1.453(4)
C7 C8 1.383(4)
C7 C11 1.399(4)
C8 C9 1.383(4)
C8 H8 0.9300
C9 N1 1.358(4)
C9 C12 1.495(4)
C10 N1 1.331(4)
C10 C11 1.396(4)
C10 H10 0.9300
C11 S1 1.740(3)
C12 C13 1.391(4)
C12 C17 1.393(4)
C13 C14 1.380(5)
C13 H13 0.9300
C14 C15 1.384(5)
C14 H14 0.9300
C15 C16 1.393(5)
C15 H15 0.9300
C16 C17 1.395(4)
C16 C18 1.508(4)
C17 H17 0.9300
C18 H18A 0.9600
C18 H18B 0.9600
C18 H18C 0.9600

loop_
_geom_torsion_atom_site_label_1
_geom_torsion_atom_site_label_2
_geom_torsion_atom_site_label_3
_geom_torsion_atom_site_label_4
_geom_torsion
C6 C1 C2 C3 -0.6(5)
S1 C1 C2 C3 -179.9(3)
C1 C2 C3 C4 0.6(5)
C2 C3 C4 C5 -0.3(5)
C3 C4 C5 C6 0.2(5)
C2 C1 C6 C5 0.4(5)
S1 C1 C6 C5 179.8(2)
C2 C1 C6 C7 -179.4(3)
S1 C1 C6 C7 0.0(3)
C4 C5 C6 C1 -0.2(5)
C4 C5 C6 C7 179.6(3)
C1 C6 C7 C8 -179.5(3)
C5 C6 C7 C8 0.7(5)
C1 C6 C7 C11 -1.0(3)
C5 C6 C7 C11 179.2(3)
C11 C7 C8 C9 -0.6(4)
C6 C7 C8 C9 177.8(3)
C7 C8 C9 N1 -0.8(5)
C7 C8 C9 C12 -179.7(3)
N1 C10 C11 C7 -1.5(5)
N1 C10 C11 S1 -179.9(2)
C8 C7 C11 C10 1.6(4)
C6 C7 C11 C10 -177.1(3)
C8 C7 C11 S1 -179.7(2)
C6 C7 C11 S1 1.6(3)
N1 C9 C12 C13 166.8(3)
C8 C9 C12 C13 -14.2(5)
N1 C9 C12 C17 -13.5(4)
C8 C9 C12 C17 165.6(3)
C17 C12 C13 C14 -2.3(5)
C9 C12 C13 C14 177.4(3)
C12 C13 C14 C15 1.5(5)
C13 C14 C15 C16 0.5(6)
C14 C15 C16 C17 -1.6(5)
C14 C15 C16 C18 178.7(3)
C13 C12 C17 C16 1.2(5)
C9 C12 C17 C16 -178.5(3)
C15 C16 C17 C12 0.7(5)
C18 C16 C17 C12 -179.6(3)
C11 C10 N1 C9 0.1(5)
C8 C9 N1 C10 1.0(5)
C12 C9 N1 C10 -180.0(3)
C10 C11 S1 C1 177.2(3)
C7 C11 S1 C1 -1.4(2)
C2 C1 S1 C11 -179.9(3)
C6 C1 S1 C11 0.8(2)
